data_1569529
loop_
_publ_author_name
'Leng, Mingwan'
'Koripally, Nandu'
'Huang, Junjie'
'Vriza, Aikaterini'
'Lee, Kyeong Yeon'
'Ji, Xiaozhou'
'Li, Chenxuan'
'Hays, Megan'
'Tu, Qing'
'Dunbar, Kim'
'Xu, Jie'
'Ng, Tse Nga'
'Fang, Lei'

_publ_section_title
;
 Synthesis and exceptional operational durability of polyaniline-inspired
 conductive ladder polymers.
;
_journal_issue 10
_journal_name_full 'Materials horizons'
_journal_page_first 4354
_journal_page_last 4364
_journal_paper_doi 10.1039/d3mh00883e
_journal_volume 10
_journal_year 2023
_chemical_formula_moiety 'C48 H70 N2'
_chemical_formula_sum 'C48 H70 N2'
_chemical_formula_weight 675.06
_space_group_crystal_system monoclinic
_space_group_IT_number 15
_space_group_name_Hall '-C 2yc'
_space_group_name_H-M_alt 'C 1 2/c 1'
_atom_sites_solution_hydrogens geom
_atom_sites_solution_primary dual
_audit_creation_date 2020-10-20
_audit_creation_method
;
Olex2 1.3
(compiled 2020.07.31 svn.rc2a77460 for OlexSys, GUI svn.r6145)
;
_audit_update_record
;
2023-06-09 deposited with the CCDC.	2023-07-05 downloaded from the CCDC.
;
_cell_angle_alpha 90
_cell_angle_beta 124.7450(10)
_cell_angle_gamma 90
_cell_formula_units_Z 4
_cell_length_a 24.6382(14)
_cell_length_b 10.7607(6)
_cell_length_c 18.6232(18)
_cell_measurement_reflns_used 9524
_cell_measurement_temperature 110.0
_cell_measurement_theta_max 29.966
_cell_measurement_theta_min 2.200
_cell_volume 4057.1(5)
_computing_cell_refinement 'SAINT V8.38A (Bruker, 2018)'
_computing_data_reduction 'SAINT V8.38A (Bruker, 2018)'
_computing_molecular_graphics 'Olex2 1.3 (Dolomanov et al., 2009)'
_computing_publication_material 'Olex2 1.3 (Dolomanov et al., 2009)'
_computing_structure_refinement 'SHELXL 2018/3 (Sheldrick, 2015)'
_computing_structure_solution 'SHELXT 2018/2 (Sheldrick, 2018)'
_diffrn_ambient_temperature 110.0
_diffrn_detector 'Bruker APEX2 area detector'
_diffrn_detector_area_resol_mean 7.9
_diffrn_detector_type 'CCD area detector'
_diffrn_measured_fraction_theta_full 0.999
_diffrn_measured_fraction_theta_max 0.999
_diffrn_measurement_device 'three-circle diffractometer'
_diffrn_measurement_device_type 'Bruker QUEST PHOTON-II'
_diffrn_measurement_method '\f and \w scans'
_diffrn_radiation_monochromator 'mirror optics'
_diffrn_radiation_probe x-ray
_diffrn_radiation_type MoK\a
_diffrn_radiation_wavelength 0.71073
_diffrn_reflns_av_R_equivalents 0.0543
_diffrn_reflns_av_unetI/netI 0.0152
_diffrn_reflns_Laue_measured_fraction_full 0.999
_diffrn_reflns_Laue_measured_fraction_max 0.999
_diffrn_reflns_limit_h_max 32
_diffrn_reflns_limit_h_min -32
_diffrn_reflns_limit_k_max 13
_diffrn_reflns_limit_k_min -13
_diffrn_reflns_limit_l_max 24
_diffrn_reflns_limit_l_min -24
_diffrn_reflns_number 118779
_diffrn_reflns_point_group_measured_fraction_full 0.999
_diffrn_reflns_point_group_measured_fraction_max 0.999
_diffrn_reflns_theta_full 25.242
_diffrn_reflns_theta_max 27.498
_diffrn_reflns_theta_min 2.143
_diffrn_source 'microfocus sealed X-ray tube'
_diffrn_source_current 1.0
_diffrn_source_power 0.05
_diffrn_source_type 'Incoatec I\ms'
_diffrn_source_voltage 50.0
_diffrn_standards_number 0
_exptl_absorpt_coefficient_mu 0.063
_exptl_absorpt_correction_T_max 0.4820
_exptl_absorpt_correction_T_min 0.4545
_exptl_absorpt_correction_type multi-scan
_exptl_absorpt_process_details
;
SADABS-2016/2 (Bruker,2016/2) was used for absorption correction.
wR2(int) was 0.1186 before and 0.0644 after correction.
The Ratio of minimum to maximum transmission is 0.9429.
The \l/2 correction factor is Not present.
;
_exptl_crystal_colour orange
_exptl_crystal_colour_primary orange
_exptl_crystal_density_diffrn 1.105
_exptl_crystal_description block
_exptl_crystal_F_000 1488
_exptl_crystal_size_max 0.338
_exptl_crystal_size_mid 0.277
_exptl_crystal_size_min 0.156
_refine_diff_density_max 0.306
_refine_diff_density_min -0.184
_refine_diff_density_rms 0.038
_refine_ls_extinction_method none
_refine_ls_goodness_of_fit_ref 1.031
_refine_ls_hydrogen_treatment constr
_refine_ls_matrix_type full
_refine_ls_number_parameters 230
_refine_ls_number_reflns 4655
_refine_ls_number_restraints 0
_refine_ls_restrained_S_all 1.031
_refine_ls_R_factor_all 0.0445
_refine_ls_R_factor_gt 0.0376
_refine_ls_shift/su_max 0.000
_refine_ls_shift/su_mean 0.000
_refine_ls_structure_factor_coef Fsqd
_refine_ls_weighting_details 'w=1/[\s^2^(Fo^2^)+(0.0449P)^2^+3.1199P] where P=(Fo^2^+2Fc^2^)/3'
_refine_ls_weighting_scheme calc
_refine_ls_wR_factor_gt 0.0926
_refine_ls_wR_factor_ref 0.0989
_reflns_Friedel_coverage 0.000
_reflns_number_gt 4049
_reflns_number_total 4655
_reflns_threshold_expression 'I > 2\s(I)'
_cod_data_source_file d3mh00883e2.cif
_cod_data_source_block ml96a
_cod_depositor_comments 'Adding full bibliography for 1569527--1569529.cif.'
_cod_database_code 1569529
_shelx_shelxl_version_number 2018/3
_shelx_space_group_comment
;
The symmetry employed for this shelxl refinement is uniquely defined
by the following loop, which should always be used as a source of
symmetry information in preference to the above space-group names.
They are only intended as comments.
;
_shelx_estimated_absorpt_t_max 0.990
_shelx_estimated_absorpt_t_min 0.979
_olex2_refinement_description
;
1. Fixed Uiso
 At 1.2 times of:
  All C(H) groups, All C(H,H) groups
 At 1.5 times of:
  All C(H,H,H) groups
2.a Secondary CH2 refined with riding coordinates:
 C13(H13A,H13B), C14(H14A,H14B), C15(H15A,H15B), C16(H16A,H16B), C17(H17A,
 H17B), C19(H19A,H19B), C20(H20A,H20B), C21(H21A,H21B), C22(H22A,H22B),
 C23(H23A,H23B)
2.b Aromatic/amide H refined with riding coordinates:
 C7(H7), C8(H8), C12(H12)
2.c Idealised Me refined as rotating group:
 C10(H10A,H10B,H10C), C11(H11A,H11B,H11C), C18(H18A,H18B,H18C), C24(H24A,H24B,
 H24C)
;
_olex2_submission_special_instructions 'No special instructions were received'

loop_
_space_group_symop_operation_xyz
'x, y, z'
'-x, y, -z+1/2'
'x+1/2, y+1/2, z'
'-x+1/2, y+1/2, -z+1/2'
'-x, -y, -z'
'x, -y, z-1/2'
'-x+1/2, -y+1/2, -z'
'x+1/2, -y+1/2, z-1/2'

loop_
_atom_site_label
_atom_site_type_symbol
_atom_site_fract_x
_atom_site_fract_y
_atom_site_fract_z
_atom_site_U_iso_or_equiv
_atom_site_adp_type
_atom_site_occupancy
_atom_site_site_symmetry_order
_atom_site_calc_flag
_atom_site_refinement_flags_posn
_atom_site_refinement_flags_adp
_atom_site_refinement_flags_occupancy
_atom_site_disorder_assembly
_atom_site_disorder_group
N1 N 0.15612(4) 0.21704(8) 0.32733(5) 0.01606(18) Uani 1 1 d . . . . .
C1 C 0.20228(5) 0.23800(9) 0.40939(6) 0.01406(19) Uani 1 1 d . . . . .
C2 C 0.26278(5) 0.30576(9) 0.44001(6) 0.01380(19) Uani 1 1 d . . . . .
C3 C 0.27002(5) 0.37529(9) 0.37446(6) 0.01343(19) Uani 1 1 d . . . . .
C4 C 0.21668(5) 0.33665(9) 0.27956(6) 0.01387(19) Uani 1 1 d . . . . .
C5 C 0.16405(5) 0.25952(9) 0.26279(6) 0.01465(19) Uani 1 1 d . . . . .
C6 C 0.21695(5) 0.37651(9) 0.20732(6) 0.0158(2) Uani 1 1 d . . . . .
C7 C 0.16712(5) 0.33429(10) 0.12410(6) 0.0187(2) Uani 1 1 d . . . . .
H7 H 0.167335 0.360968 0.075633 0.022 Uiso 1 1 calc R U . . .
C8 C 0.11737(5) 0.25514(10) 0.10920(6) 0.0190(2) Uani 1 1 d . . . . .
H8 H 0.085134 0.226844 0.051622 0.023 Uiso 1 1 calc R U . . .
C9 C 0.11447(5) 0.21722(9) 0.17779(6) 0.0170(2) Uani 1 1 d . . . . .
C10 C 0.06051(5) 0.13166(10) 0.16261(7) 0.0222(2) Uani 1 1 d . . . . .
H10A H 0.079823 0.052287 0.192171 0.033 Uiso 1 1 calc R U . . .
H10B H 0.029070 0.117254 0.099763 0.033 Uiso 1 1 calc R U . . .
H10C H 0.037506 0.169738 0.186002 0.033 Uiso 1 1 calc R U . . .
C11 C 0.26766(5) 0.46082(10) 0.21071(7) 0.0191(2) Uani 1 1 d . . . . .
H11A H 0.278200 0.529470 0.251284 0.029 Uiso 1 1 calc R U . . .
H11B H 0.249699 0.494204 0.152275 0.029 Uiso 1 1 calc R U . . .
H11C H 0.307854 0.413274 0.230777 0.029 Uiso 1 1 calc R U . . .
C12 C 0.30787(5) 0.31392(9) 0.52731(6) 0.0158(2) Uani 1 1 d . . . . .
H12 H 0.348245 0.355782 0.548236 0.019 Uiso 1 1 calc R U . . .
C13 C 0.26184(5) 0.51590(9) 0.38652(6) 0.01523(19) Uani 1 1 d . . . . .
H13A H 0.301192 0.543255 0.443506 0.018 Uiso 1 1 calc R U . . .
H13B H 0.261097 0.563294 0.340396 0.018 Uiso 1 1 calc R U . . .
C14 C 0.20023(5) 0.54998(9) 0.38325(7) 0.0168(2) Uani 1 1 d . . . . .
H14A H 0.161364 0.506893 0.333422 0.020 Uiso 1 1 calc R U . . .
H14B H 0.205668 0.521769 0.437602 0.020 Uiso 1 1 calc R U . . .
C15 C 0.18845(5) 0.68993(9) 0.37326(7) 0.0171(2) Uani 1 1 d . . . . .
H15A H 0.229324 0.732384 0.419883 0.021 Uiso 1 1 calc R U . . .
H15B H 0.179457 0.715969 0.316440 0.021 Uiso 1 1 calc R U . . .
C16 C 0.13156(5) 0.73259(10) 0.37773(7) 0.0187(2) Uani 1 1 d . . . . .
H16A H 0.142511 0.714689 0.436754 0.022 Uiso 1 1 calc R U . . .
H16B H 0.091530 0.684367 0.335072 0.022 Uiso 1 1 calc R U . . .
C17 C 0.11657(5) 0.87057(10) 0.35862(7) 0.0202(2) Uani 1 1 d . . . . .
H17A H 0.102414 0.887165 0.297981 0.024 Uiso 1 1 calc R U . . .
H17B H 0.157573 0.918333 0.398319 0.024 Uiso 1 1 calc R U . . .
C18 C 0.06314(5) 0.91659(11) 0.36947(8) 0.0249(2) Uani 1 1 d . . . . .
H18A H 0.023074 0.866714 0.332831 0.037 Uiso 1 1 calc R U . . .
H18B H 0.053315 1.003955 0.351733 0.037 Uiso 1 1 calc R U . . .
H18C H 0.078680 0.908694 0.430811 0.037 Uiso 1 1 calc R U . . .
C19 C 0.34087(5) 0.35374(9) 0.39830(6) 0.01509(19) Uani 1 1 d . . . . .
H19A H 0.348849 0.413361 0.364765 0.018 Uiso 1 1 calc R U . . .
H19B H 0.372957 0.372525 0.461109 0.018 Uiso 1 1 calc R U . . .
C20 C 0.35432(5) 0.22268(9) 0.38067(7) 0.0168(2) Uani 1 1 d . . . . .
H20A H 0.318726 0.198503 0.320166 0.020 Uiso 1 1 calc R U . . .
H20B H 0.353498 0.163845 0.420915 0.020 Uiso 1 1 calc R U . . .
C21 C 0.42085(5) 0.21256(10) 0.39259(7) 0.0182(2) Uani 1 1 d . . . . .
H21A H 0.420804 0.268969 0.350554 0.022 Uiso 1 1 calc R U . . .
H21B H 0.456105 0.240696 0.452227 0.022 Uiso 1 1 calc R U . . .
C22 C 0.43676(5) 0.08112(10) 0.37921(7) 0.0188(2) Uani 1 1 d . . . . .
H22A H 0.443437 0.027216 0.426705 0.023 Uiso 1 1 calc R U . . .
H22B H 0.398519 0.048211 0.323242 0.023 Uiso 1 1 calc R U . . .
C23 C 0.49806(5) 0.07459(10) 0.37802(7) 0.0228(2) Uani 1 1 d . . . . .
H23A H 0.490981 0.127080 0.329699 0.027 Uiso 1 1 calc R U . . .
H23B H 0.536087 0.109261 0.433445 0.027 Uiso 1 1 calc R U . . .
C24 C 0.51492(6) -0.05682(12) 0.36663(9) 0.0302(3) Uani 1 1 d . . . . .
H24A H 0.478094 -0.090903 0.310963 0.045 Uiso 1 1 calc R U . . .
H24B H 0.522749 -0.109138 0.414753 0.045 Uiso 1 1 calc R U . . .
H24C H 0.554784 -0.055004 0.366843 0.045 Uiso 1 1 calc R U . . .

loop_
_atom_site_aniso_label
_atom_site_aniso_U_11
_atom_site_aniso_U_22
_atom_site_aniso_U_33
_atom_site_aniso_U_23
_atom_site_aniso_U_13
_atom_site_aniso_U_12
N1 0.0156(4) 0.0158(4) 0.0166(4) 0.0010(3) 0.0090(3) -0.0006(3)
C1 0.0140(4) 0.0117(4) 0.0167(4) 0.0008(3) 0.0089(4) 0.0007(3)
C2 0.0147(4) 0.0114(4) 0.0173(4) 0.0008(3) 0.0104(4) 0.0007(3)
C3 0.0137(4) 0.0126(4) 0.0155(4) 0.0000(3) 0.0092(4) -0.0003(3)
C4 0.0143(4) 0.0121(4) 0.0160(4) 0.0010(3) 0.0091(4) 0.0027(3)
C5 0.0152(4) 0.0130(4) 0.0155(4) 0.0014(3) 0.0086(4) 0.0020(3)
C6 0.0167(4) 0.0146(5) 0.0187(5) 0.0014(4) 0.0117(4) 0.0027(4)
C7 0.0202(5) 0.0215(5) 0.0165(5) 0.0025(4) 0.0117(4) 0.0038(4)
C8 0.0184(5) 0.0203(5) 0.0148(5) -0.0006(4) 0.0074(4) 0.0012(4)
C9 0.0156(4) 0.0150(5) 0.0175(5) 0.0005(4) 0.0077(4) 0.0008(4)
C10 0.0198(5) 0.0222(5) 0.0176(5) 0.0001(4) 0.0065(4) -0.0058(4)
C11 0.0212(5) 0.0203(5) 0.0206(5) 0.0009(4) 0.0147(4) -0.0011(4)
C12 0.0144(4) 0.0154(5) 0.0186(5) 0.0000(4) 0.0100(4) -0.0021(3)
C13 0.0172(4) 0.0129(4) 0.0184(4) -0.0003(4) 0.0117(4) -0.0004(4)
C14 0.0189(5) 0.0141(5) 0.0214(5) 0.0009(4) 0.0139(4) 0.0010(4)
C15 0.0194(5) 0.0147(5) 0.0213(5) 0.0009(4) 0.0140(4) 0.0015(4)
C16 0.0197(5) 0.0178(5) 0.0224(5) 0.0014(4) 0.0143(4) 0.0023(4)
C17 0.0206(5) 0.0176(5) 0.0251(5) 0.0008(4) 0.0146(4) 0.0030(4)
C18 0.0227(5) 0.0229(5) 0.0315(6) -0.0013(5) 0.0169(5) 0.0050(4)
C19 0.0133(4) 0.0158(5) 0.0174(4) 0.0006(4) 0.0095(4) -0.0005(3)
C20 0.0141(4) 0.0169(5) 0.0204(5) -0.0002(4) 0.0104(4) 0.0002(4)
C21 0.0151(4) 0.0183(5) 0.0226(5) -0.0004(4) 0.0116(4) 0.0002(4)
C22 0.0161(5) 0.0193(5) 0.0224(5) -0.0014(4) 0.0118(4) 0.0003(4)
C23 0.0196(5) 0.0235(5) 0.0297(5) -0.0024(4) 0.0166(5) 0.0004(4)
C24 0.0302(6) 0.0280(6) 0.0399(7) -0.0025(5) 0.0245(5) 0.0048(5)

loop_
_atom_type_symbol
_atom_type_description
_atom_type_scat_dispersion_real
_atom_type_scat_dispersion_imag
_atom_type_scat_source
C C 0.0033 0.0016 'International Tables Vol C Tables 4.2.6.8 and 6.1.1.4'
H H 0.0000 0.0000 'International Tables Vol C Tables 4.2.6.8 and 6.1.1.4'
N N 0.0061 0.0033 'International Tables Vol C Tables 4.2.6.8 and 6.1.1.4'

loop_
_exptl_crystal_face_index_h
_exptl_crystal_face_index_k
_exptl_crystal_face_index_l
_exptl_crystal_face_perp_dist
-1.00 0.00 0.00 0.0660
1.00 0.00 0.00 0.0780
-1.00 1.00 1.00 0.0860
1.00 -1.00 -1.00 0.1300
1.00 1.00 -1.00 0.1030
0.00 -1.00 0.00 0.1370
-2.00 -2.00 3.00 0.1170
2.00 0.00 -3.00 0.1870
-2.00 0.00 3.00 0.1500

loop_
_geom_angle_atom_site_label_1
_geom_angle_atom_site_label_2
_geom_angle_atom_site_label_3
_geom_angle
_geom_angle_site_symmetry_1
_geom_angle_site_symmetry_3
_geom_angle_publ_flag
C1 N1 C5 119.66(8) . . ?
N1 C1 C2 124.16(9) . . ?
N1 C1 C12 116.57(9) . 7_556 ?
C12 C1 C2 119.24(9) 7_556 . ?
C1 C2 C3 119.58(8) . . ?
C12 C2 C1 117.45(8) . . ?
C12 C2 C3 122.66(8) . . ?
C2 C3 C4 111.89(8) . . ?
C2 C3 C13 106.07(7) . . ?
C2 C3 C19 108.83(8) . . ?
C4 C3 C13 109.34(8) . . ?
C4 C3 C19 111.86(7) . . ?
C19 C3 C13 108.66(7) . . ?
C5 C4 C3 119.08(8) . . ?
C6 C4 C3 123.03(8) . . ?
C6 C4 C5 117.88(9) . . ?
N1 C5 C4 124.07(9) . . ?
N1 C5 C9 113.69(8) . . ?
C9 C5 C4 122.24(9) . . ?
C4 C6 C11 126.29(9) . . ?
C7 C6 C4 118.63(9) . . ?
C7 C6 C11 115.07(9) . . ?
C6 C7 H7 118.6 . . ?
C8 C7 C6 122.75(9) . . ?
C8 C7 H7 118.6 . . ?
C7 C8 H8 119.9 . . ?
C9 C8 C7 120.19(9) . . ?
C9 C8 H8 119.9 . . ?
C5 C9 C10 120.92(9) . . ?
C8 C9 C5 118.24(9) . . ?
C8 C9 C10 120.84(9) . . ?
C9 C10 H10A 109.5 . . ?
C9 C10 H10B 109.5 . . ?
C9 C10 H10C 109.5 . . ?
H10A C10 H10B 109.5 . . ?
H10A C10 H10C 109.5 . . ?
H10B C10 H10C 109.5 . . ?
C6 C11 H11A 109.5 . . ?
C6 C11 H11B 109.5 . . ?
C6 C11 H11C 109.5 . . ?
H11A C11 H11B 109.5 . . ?
H11A C11 H11C 109.5 . . ?
H11B C11 H11C 109.5 . . ?
C1 C12 H12 118.4 7_556 . ?
C2 C12 C1 123.29(9) . 7_556 ?
C2 C12 H12 118.4 . . ?
C3 C13 H13A 108.4 . . ?
C3 C13 H13B 108.4 . . ?
H13A C13 H13B 107.4 . . ?
C14 C13 C3 115.71(8) . . ?
C14 C13 H13A 108.4 . . ?
C14 C13 H13B 108.4 . . ?
C13 C14 H14A 109.5 . . ?
C13 C14 H14B 109.5 . . ?
H14A C14 H14B 108.0 . . ?
C15 C14 C13 110.94(8) . . ?
C15 C14 H14A 109.5 . . ?
C15 C14 H14B 109.5 . . ?
C14 C15 H15A 108.7 . . ?
C14 C15 H15B 108.7 . . ?
H15A C15 H15B 107.6 . . ?
C16 C15 C14 114.11(8) . . ?
C16 C15 H15A 108.7 . . ?
C16 C15 H15B 108.7 . . ?
C15 C16 H16A 109.0 . . ?
C15 C16 H16B 109.0 . . ?
C15 C16 C17 112.95(8) . . ?
H16A C16 H16B 107.8 . . ?
C17 C16 H16A 109.0 . . ?
C17 C16 H16B 109.0 . . ?
C16 C17 H17A 108.9 . . ?
C16 C17 H17B 108.9 . . ?
C16 C17 C18 113.51(9) . . ?
H17A C17 H17B 107.7 . . ?
C18 C17 H17A 108.9 . . ?
C18 C17 H17B 108.9 . . ?
C17 C18 H18A 109.5 . . ?
C17 C18 H18B 109.5 . . ?
C17 C18 H18C 109.5 . . ?
H18A C18 H18B 109.5 . . ?
H18A C18 H18C 109.5 . . ?
H18B C18 H18C 109.5 . . ?
C3 C19 H19A 108.5 . . ?
C3 C19 H19B 108.5 . . ?
H19A C19 H19B 107.5 . . ?
C20 C19 C3 114.99(8) . . ?
C20 C19 H19A 108.5 . . ?
C20 C19 H19B 108.5 . . ?
C19 C20 H20A 109.1 . . ?
C19 C20 H20B 109.1 . . ?
C19 C20 C21 112.40(8) . . ?
H20A C20 H20B 107.9 . . ?
C21 C20 H20A 109.1 . . ?
C21 C20 H20B 109.1 . . ?
C20 C21 H21A 108.9 . . ?
C20 C21 H21B 108.9 . . ?
H21A C21 H21B 107.7 . . ?
C22 C21 C20 113.37(8) . . ?
C22 C21 H21A 108.9 . . ?
C22 C21 H21B 108.9 . . ?
C21 C22 H22A 108.9 . . ?
C21 C22 H22B 108.9 . . ?
H22A C22 H22B 107.8 . . ?
C23 C22 C21 113.20(9) . . ?
C23 C22 H22A 108.9 . . ?
C23 C22 H22B 108.9 . . ?
C22 C23 H23A 108.9 . . ?
C22 C23 H23B 108.9 . . ?
H23A C23 H23B 107.7 . . ?
C24 C23 C22 113.33(9) . . ?
C24 C23 H23A 108.9 . . ?
C24 C23 H23B 108.9 . . ?
C23 C24 H24A 109.5 . . ?
C23 C24 H24B 109.5 . . ?
C23 C24 H24C 109.5 . . ?
H24A C24 H24B 109.5 . . ?
H24A C24 H24C 109.5 . . ?
H24B C24 H24C 109.5 . . ?

loop_
_geom_bond_atom_site_label_1
_geom_bond_atom_site_label_2
_geom_bond_distance
_geom_bond_site_symmetry_2
_geom_bond_publ_flag
N1 C1 1.3033(13) . ?
N1 C5 1.3997(12) . ?
C1 C2 1.4524(13) . ?
C1 C12 1.4491(13) 7_556 ?
C2 C3 1.5265(13) . ?
C2 C12 1.3515(13) . ?
C3 C4 1.5414(13) . ?
C3 C13 1.5596(13) . ?
C3 C19 1.5539(13) . ?
C4 C5 1.4164(13) . ?
C4 C6 1.4158(13) . ?
C5 C9 1.4146(13) . ?
C6 C7 1.3953(14) . ?
C6 C11 1.5158(13) . ?
C7 H7 0.9500 . ?
C7 C8 1.3846(15) . ?
C8 H8 0.9500 . ?
C8 C9 1.3811(14) . ?
C9 C10 1.5056(14) . ?
C10 H10A 0.9800 . ?
C10 H10B 0.9800 . ?
C10 H10C 0.9800 . ?
C11 H11A 0.9800 . ?
C11 H11B 0.9800 . ?
C11 H11C 0.9800 . ?
C12 H12 0.9500 . ?
C13 H13A 0.9900 . ?
C13 H13B 0.9900 . ?
C13 C14 1.5289(13) . ?
C14 H14A 0.9900 . ?
C14 H14B 0.9900 . ?
C14 C15 1.5248(13) . ?
C15 H15A 0.9900 . ?
C15 H15B 0.9900 . ?
C15 C16 1.5216(13) . ?
C16 H16A 0.9900 . ?
C16 H16B 0.9900 . ?
C16 C17 1.5224(14) . ?
C17 H17A 0.9900 . ?
C17 H17B 0.9900 . ?
C17 C18 1.5236(14) . ?
C18 H18A 0.9800 . ?
C18 H18B 0.9800 . ?
C18 H18C 0.9800 . ?
C19 H19A 0.9900 . ?
C19 H19B 0.9900 . ?
C19 C20 1.5265(13) . ?
C20 H20A 0.9900 . ?
C20 H20B 0.9900 . ?
C20 C21 1.5277(13) . ?
C21 H21A 0.9900 . ?
C21 H21B 0.9900 . ?
C21 C22 1.5257(14) . ?
C22 H22A 0.9900 . ?
C22 H22B 0.9900 . ?
C22 C23 1.5247(13) . ?
C23 H23A 0.9900 . ?
C23 H23B 0.9900 . ?
C23 C24 1.5224(16) . ?
C24 H24A 0.9800 . ?
C24 H24B 0.9800 . ?
C24 H24C 0.9800 . ?

loop_
_geom_torsion_atom_site_label_1
_geom_torsion_atom_site_label_2
_geom_torsion_atom_site_label_3
_geom_torsion_atom_site_label_4
_geom_torsion
_geom_torsion_site_symmetry_1
_geom_torsion_site_symmetry_2
_geom_torsion_site_symmetry_3
_geom_torsion_site_symmetry_4
_geom_torsion_publ_flag
N1 C1 C2 C3 10.03(14) . . . . ?
N1 C1 C2 C12 -176.23(9) . . . . ?
N1 C5 C9 C8 179.26(9) . . . . ?
N1 C5 C9 C10 -1.60(14) . . . . ?
C1 N1 C5 C4 -6.94(14) . . . . ?
C1 N1 C5 C9 172.48(9) . . . . ?
C1 C2 C3 C4 -13.94(12) . . . . ?
C1 C2 C3 C13 105.20(9) . . . . ?
C1 C2 C3 C19 -138.06(9) . . . . ?
C1 C2 C12 C1 -1.90(16) . . . 7_556 ?
C2 C3 C4 C5 8.66(12) . . . . ?
C2 C3 C4 C6 -172.50(8) . . . . ?
C2 C3 C13 C14 -51.69(10) . . . . ?
C2 C3 C19 C20 71.05(10) . . . . ?
C3 C2 C12 C1 171.64(9) . . . 7_556 ?
C3 C4 C5 N1 1.36(14) . . . . ?
C3 C4 C5 C9 -178.01(9) . . . . ?
C3 C4 C6 C7 178.73(9) . . . . ?
C3 C4 C6 C11 -0.09(15) . . . . ?
C3 C13 C14 C15 -166.09(8) . . . . ?
C3 C19 C20 C21 171.54(8) . . . . ?
C4 C3 C13 C14 69.12(10) . . . . ?
C4 C3 C19 C20 -53.08(11) . . . . ?
C4 C5 C9 C8 -1.31(15) . . . . ?
C4 C5 C9 C10 177.83(9) . . . . ?
C4 C6 C7 C8 0.08(15) . . . . ?
C5 N1 C1 C2 1.00(14) . . . . ?
C5 N1 C1 C12 -177.09(8) . . . 7_556 ?
C5 C4 C6 C7 -2.43(14) . . . . ?
C5 C4 C6 C11 178.76(9) . . . . ?
C6 C4 C5 N1 -177.53(9) . . . . ?
C6 C4 C5 C9 3.10(14) . . . . ?
C6 C7 C8 C9 1.78(16) . . . . ?
C7 C8 C9 C5 -1.14(15) . . . . ?
C7 C8 C9 C10 179.71(10) . . . . ?
C11 C6 C7 C8 179.02(9) . . . . ?
C12 C1 C2 C3 -171.92(8) 7_556 . . . ?
C12 C1 C2 C12 1.82(15) 7_556 . . . ?
C12 C2 C3 C4 172.66(9) . . . . ?
C12 C2 C3 C13 -68.20(11) . . . . ?
C12 C2 C3 C19 48.54(12) . . . . ?
C13 C3 C4 C5 -108.53(9) . . . . ?
C13 C3 C4 C6 70.30(11) . . . . ?
C13 C3 C19 C20 -173.88(8) . . . . ?
C13 C14 C15 C16 -174.76(8) . . . . ?
C14 C15 C16 C17 -174.30(9) . . . . ?
C15 C16 C17 C18 -175.72(9) . . . . ?
C19 C3 C4 C5 131.07(9) . . . . ?
C19 C3 C4 C6 -50.10(12) . . . . ?
C19 C3 C13 C14 -168.55(8) . . . . ?
C19 C20 C21 C22 177.49(8) . . . . ?
C20 C21 C22 C23 171.64(9) . . . . ?
C21 C22 C23 C24 178.76(9) . . . . ?
